data_2202412
loop_
_publ_author_name
'Jian-Fang Ma'
'Jin Yang'
'Jing-Fu Liu'

_publ_section_title
;
 Hexaaquacobalt(II) 3-carboxy-4-hydroxybenzenesulfonate tetrahydrate
;
_journal_issue 7
_journal_name_full 'Acta Crystallographica Section E'
_journal_page_first m481
_journal_page_last m482
_journal_paper_doi 10.1107/S1600536803013060
_journal_volume 59
_journal_year 2003
_chemical_formula_iupac '[Co (H2 O)6] (C7 H5 O6 S)2, 4H2 O'
_chemical_formula_moiety 'H12 Co O6 2+, 2C7 H5 O6 S 1-, 4H2 O'
_chemical_formula_sum 'C14 H30 Co O22 S2'
_chemical_formula_weight 673.43
_chemical_name_systematic ?
_space_group_IT_number 2
_symmetry_cell_setting triclinic
_symmetry_space_group_name_Hall '-P 1'
_symmetry_space_group_name_H-M 'P -1'
_atom_sites_solution_hydrogens geom
_atom_sites_solution_primary direct
_atom_sites_solution_secondary difmap
_audit_creation_method SHELXL-97
_cell_angle_alpha 92.73(2)
_cell_angle_beta 96.274(18)
_cell_angle_gamma 102.803(16)
_cell_formula_units_Z 1
_cell_length_a 6.5281(11)
_cell_length_b 7.2358(18)
_cell_length_c 14.627(4)
_cell_measurement_reflns_used 21
_cell_measurement_temperature 293(2)
_cell_measurement_theta_max 9.78
_cell_measurement_theta_min 4.94
_cell_volume 667.9(3)
_computing_cell_refinement XSCANS
_computing_data_collection 'XSCANS (Siemens, 1994)'
_computing_data_reduction XSCANS
_computing_molecular_graphics 'SHELXTL-Plus (Sheldrick, 1990)'
_computing_publication_material SHELXL97
_computing_structure_refinement 'SHELXL97 (Sheldrick, 1997)'
_computing_structure_solution 'SHELXS97 (Sheldrick, 1997)'
_diffrn_ambient_temperature 293(2)
_diffrn_measured_fraction_theta_full 0.998
_diffrn_measured_fraction_theta_max 0.998
_diffrn_measurement_device_type 'Siemens P4'
_diffrn_measurement_method \w
_diffrn_radiation_monochromator graphite
_diffrn_radiation_source 'fine-focus sealed tube'
_diffrn_radiation_type MoK\a
_diffrn_radiation_wavelength 0.71073
_diffrn_reflns_av_R_equivalents 0.0275
_diffrn_reflns_av_sigmaI/netI 0.0400
_diffrn_reflns_limit_h_max 8
_diffrn_reflns_limit_h_min -1
_diffrn_reflns_limit_k_max 8
_diffrn_reflns_limit_k_min -8
_diffrn_reflns_limit_l_max 18
_diffrn_reflns_limit_l_min -18
_diffrn_reflns_number 3436
_diffrn_reflns_theta_full 26.00
_diffrn_reflns_theta_max 26.00
_diffrn_reflns_theta_min 2.81
_diffrn_standards_decay_% none
_diffrn_standards_interval_count 97
_diffrn_standards_number 3
_exptl_absorpt_coefficient_mu 0.894
_exptl_absorpt_correction_type none
_exptl_crystal_colour pink
_exptl_crystal_density_diffrn 1.674
_exptl_crystal_density_method 'not measured'
_exptl_crystal_description block
_exptl_crystal_F_000 349
_exptl_crystal_size_max 0.50
_exptl_crystal_size_mid 0.42
_exptl_crystal_size_min 0.40
_refine_diff_density_max 0.631
_refine_diff_density_min -0.514
_refine_ls_extinction_coef 0.191(11)
_refine_ls_extinction_expression Fc^*^=kFc[1+0.001xFc^2^\l^3^/sin(2\q)]^-1/4^
_refine_ls_extinction_method SHELXL97
_refine_ls_goodness_of_fit_ref 1.100
_refine_ls_hydrogen_treatment mixed
_refine_ls_matrix_type full
_refine_ls_number_parameters 209
_refine_ls_number_reflns 2603
_refine_ls_number_restraints 10
_refine_ls_restrained_S_all 1.107
_refine_ls_R_factor_all 0.0485
_refine_ls_R_factor_gt 0.0413
_refine_ls_shift/su_max <0.001
_refine_ls_shift/su_mean 0.000
_refine_ls_structure_factor_coef Fsqd
_refine_ls_weighting_details 'calc w = 1/[\s^2^(Fo^2^)+(0.0737P)^2^] where P = (Fo^2^+2Fc^2^)/3'
_refine_ls_weighting_scheme calc
_refine_ls_wR_factor_gt 0.1150
_refine_ls_wR_factor_ref 0.1183
_reflns_number_gt 2167
_reflns_number_total 2603
_reflns_threshold_expression I>2\s(I)
_cod_data_source_file cf6251.cif
_cod_data_source_block I
_cod_depositor_comments
;
The following automatic conversions were performed:
'_symmetry_cell_setting' value 'Triclinic' changed to 'triclinic'
according to '/home/saulius/struct/CIF-dictionaries/cif_core.dic'
dictionary named 'cif_core.dic' version 2.4.1 from 2010-06-29.

Automatic conversion script
Id: cif_fix_enum 1527 2010-12-29 10:47:43Z saulius 

The following automatic conversions were performed:

'_symmetry_cell_setting' value 'Triclinic' changed to 'triclinic'
according to /home/saulius/struct/CIF-dictionaries/cif_core.dic
dictionary named 'cif_core.dic' version 2.4.1 from 2010-06-29.

Automatic conversion script
Id: cif_fix_values 1715 2011-07-08 13:25:40Z adriana 
;
_cod_database_code 2202412
_cod_database_fobs_code 2202412

loop_
_symmetry_equiv_pos_as_xyz
'x, y, z'
'-x, -y, -z'

loop_
_atom_site_label
_atom_site_fract_x
_atom_site_fract_y
_atom_site_fract_z
_atom_site_U_iso_or_equiv
_atom_site_adp_type
_atom_site_calc_flag
_atom_site_refinement_flags
_atom_site_occupancy
_atom_site_disorder_assembly
_atom_site_disorder_group
_atom_site_type_symbol
C1 0.4010(4) 0.1611(3) 0.35523(17) 0.0296(5) Uani d . 1 . . C
C2 0.3134(4) 0.1622(3) 0.43735(17) 0.0301(5) Uani d . 1 . . C
H2 0.1696 0.1118 0.4378 0.036 Uiso calc R 1 . . H
C3 0.4402(4) 0.2383(3) 0.51908(17) 0.0295(5) Uani d . 1 . . C
C4 0.6551(4) 0.3162(3) 0.51809(18) 0.0317(6) Uani d . 1 . . C
C5 0.7429(4) 0.3120(4) 0.4354(2) 0.0390(6) Uani d . 1 . . C
H5 0.8870 0.3609 0.4348 0.047 Uiso calc R 1 . . H
C6 0.6169(4) 0.2358(4) 0.35467(19) 0.0364(6) Uani d . 1 . . C
H6 0.6761 0.2342 0.2997 0.044 Uiso calc R 1 . . H
C7 0.3451(4) 0.2398(4) 0.60674(18) 0.0333(6) Uani d . 1 . . C
O1 0.1008(4) 0.2065(3) 0.23349(17) 0.0570(6) Uani d . 1 . . O
O2 0.1035(3) -0.1110(3) 0.26987(13) 0.0411(5) Uani d . 1 . . O
O3 0.3669(3) 0.0545(4) 0.18131(14) 0.0533(6) Uani d . 1 . . O
O4 0.1428(3) 0.1644(3) 0.59659(14) 0.0491(6) Uani d . 1 . . O
H4 0.0981 0.1678 0.6467 0.074 Uiso calc R 1 . . H
O5 0.4477(3) 0.3050(3) 0.68096(13) 0.0473(5) Uani d . 1 . . O
O6 0.7846(3) 0.3984(3) 0.59433(14) 0.0456(5) Uani d . 1 . . O
H6A 0.7166 0.3944 0.6384 0.068 Uiso calc R 1 . . H
OW1 0.7133(4) 0.3394(3) 0.97548(16) 0.0524(6) Uani d D 1 . . O
OW2 0.6192(4) 0.5244(3) 1.14137(14) 0.0447(5) Uani d D 1 . . O
OW3 0.7235(4) 0.7432(3) 0.97796(14) 0.0440(5) Uani d D 1 . . O
OW4 0.7426(3) 0.0557(3) 0.09898(15) 0.0453(5) Uani d D 1 . . O
OW5 0.0501(4) 0.5514(3) 0.16781(15) 0.0465(5) Uani d D 1 . . O
S1 0.23426(10) 0.07203(9) 0.25211(4) 0.0316(2) Uani d . 1 . . S
Co1 0.5000 0.5000 1.0000 0.0321(2) Uani d S 1 . . Co
H1A 0.766(5) 0.253(4) 1.007(2) 0.048 Uiso d D 1 . . H
H1B 0.790(5) 0.360(4) 0.9303(18) 0.048 Uiso d D 1 . . H
H2A 0.759(3) 0.541(5) 1.154(2) 0.048 Uiso d D 1 . . H
H2B 0.593(5) 0.604(4) 1.1840(19) 0.048 Uiso d D 1 . . H
H3A 0.736(5) 0.840(3) 1.0216(18) 0.048 Uiso d D 1 . . H
H3B 0.705(5) 0.801(4) 0.9243(16) 0.048 Uiso d D 1 . . H
H4A 0.616(4) 0.026(4) 0.119(2) 0.048 Uiso d D 1 . . H
H4B 0.850(4) 0.100(4) 0.1445(19) 0.048 Uiso d D 1 . . H
H5A 0.095(5) 0.648(3) 0.2079(19) 0.048 Uiso d D 1 . . H
H5B 0.103(5) 0.460(4) 0.191(2) 0.048 Uiso d D 1 . . H

loop_
_atom_site_aniso_label
_atom_site_aniso_U_11
_atom_site_aniso_U_22
_atom_site_aniso_U_33
_atom_site_aniso_U_12
_atom_site_aniso_U_13
_atom_site_aniso_U_23
C1 0.0329(13) 0.0302(12) 0.0251(12) 0.0054(10) 0.0052(10) 0.0021(9)
C2 0.0297(13) 0.0335(12) 0.0273(13) 0.0069(10) 0.0052(10) 0.0015(10)
C3 0.0348(13) 0.0298(12) 0.0258(12) 0.0097(10) 0.0073(10) 0.0017(9)
C4 0.0317(13) 0.0326(13) 0.0301(13) 0.0067(10) 0.0020(11) 0.0022(10)
C5 0.0293(13) 0.0445(15) 0.0391(15) -0.0019(11) 0.0077(12) 0.0017(12)
C6 0.0353(14) 0.0428(15) 0.0314(14) 0.0050(12) 0.0133(12) 0.0041(11)
C7 0.0376(14) 0.0355(13) 0.0275(13) 0.0092(11) 0.0066(11) -0.0016(10)
O1 0.0643(15) 0.0475(12) 0.0564(14) 0.0197(11) -0.0172(12) 0.0002(10)
O2 0.0491(12) 0.0398(10) 0.0297(10) -0.0022(9) 0.0131(9) -0.0042(8)
O3 0.0476(13) 0.0810(16) 0.0260(10) -0.0008(11) 0.0162(9) -0.0011(10)
O4 0.0394(11) 0.0720(15) 0.0297(10) -0.0020(10) 0.0134(9) -0.0096(10)
O5 0.0473(12) 0.0661(14) 0.0267(10) 0.0112(11) 0.0048(9) -0.0066(9)
O6 0.0366(11) 0.0606(13) 0.0335(11) 0.0027(9) -0.0020(9) -0.0040(9)
OW1 0.0680(15) 0.0573(13) 0.0465(13) 0.0338(12) 0.0264(12) 0.0140(10)
OW2 0.0482(12) 0.0633(13) 0.0242(10) 0.0168(11) 0.0054(9) -0.0043(9)
OW3 0.0596(13) 0.0426(11) 0.0283(10) 0.0052(10) 0.0113(10) 0.0034(8)
OW4 0.0378(11) 0.0574(13) 0.0401(12) 0.0110(10) 0.0035(9) -0.0020(10)
OW5 0.0587(14) 0.0404(11) 0.0404(12) 0.0139(10) 0.0035(10) -0.0053(9)
S1 0.0363(4) 0.0360(4) 0.0215(3) 0.0049(3) 0.0057(3) 0.0032(2)
Co1 0.0406(3) 0.0366(3) 0.0215(3) 0.0113(2) 0.0086(2) 0.00142(19)

loop_
_atom_type_symbol
_atom_type_description
_atom_type_scat_dispersion_real
_atom_type_scat_dispersion_imag
_atom_type_scat_source
C C 0.0033 0.0016 'International Tables Vol C Tables 4.2.6.8 and 6.1.1.4'
H H 0.0000 0.0000 'International Tables Vol C Tables 4.2.6.8 and 6.1.1.4'
O O 0.0106 0.0060 'International Tables Vol C Tables 4.2.6.8 and 6.1.1.4'
S S 0.1246 0.1234 'International Tables Vol C Tables 4.2.6.8 and 6.1.1.4'
Co Co 0.3494 0.9721 'International Tables Vol C Tables 4.2.6.8 and 6.1.1.4'

loop_
_geom_angle_atom_site_label_1
_geom_angle_atom_site_label_2
_geom_angle_atom_site_label_3
_geom_angle_site_symmetry_1
_geom_angle_site_symmetry_3
_geom_angle
_geom_angle_publ_flag
C2 C1 C6 . . 119.8(2) ?
C2 C1 S1 . . 119.07(19) ?
C6 C1 S1 . . 121.0(2) ?
C1 C2 C3 . . 120.2(2) ?
C1 C2 H2 . . 119.9 ?
C3 C2 H2 . . 119.9 ?
C2 C3 C4 . . 119.9(2) ?
C2 C3 C7 . . 119.9(2) ?
C4 C3 C7 . . 120.2(2) ?
O6 C4 C3 . . 122.7(2) ?
O6 C4 C5 . . 117.7(2) ?
C3 C4 C5 . . 119.6(2) ?
C6 C5 C4 . . 120.3(2) ?
C6 C5 H5 . . 119.9 ?
C4 C5 H5 . . 119.9 ?
C5 C6 C1 . . 120.2(3) ?
C5 C6 H6 . . 119.9 ?
C1 C6 H6 . . 119.9 ?
O5 C7 O4 . . 123.7(3) yes
O5 C7 C3 . . 123.2(2) ?
O4 C7 C3 . . 113.2(2) ?
C7 O4 H4 . . 109.5 ?
C4 O6 H6A . . 109.5 ?
Co1 OW1 H1A . . 134(2) ?
Co1 OW1 H1B . . 122(2) ?
H1A OW1 H1B . . 104(3) ?
Co1 OW2 H2A . . 116(2) ?
Co1 OW2 H2B . . 126(2) ?
H2A OW2 H2B . . 101(3) ?
Co1 OW3 H3A . . 113(2) ?
Co1 OW3 H3B . . 119(2) ?
H3A OW3 H3B . . 102(3) ?
H4A OW4 H4B . . 113(3) ?
H5A OW5 H5B . . 105(3) ?
O3 S1 O1 . . 113.39(15) yes
O3 S1 O2 . . 112.25(13) yes
O1 S1 O2 . . 109.67(14) yes
O3 S1 C1 . . 107.73(13) ?
O1 S1 C1 . . 106.42(13) ?
O2 S1 C1 . . 107.00(12) ?
OW1 Co1 OW1 2_667 . 180.0 ?
OW1 Co1 OW3 2_667 2_667 89.27(10) ?
OW1 Co1 OW3 . 2_667 90.73(10) ?
OW1 Co1 OW3 2_667 . 90.73(10) ?
OW1 Co1 OW3 . . 89.27(10) yes
OW3 Co1 OW3 2_667 . 180.0 ?
OW1 Co1 OW2 2_667 . 91.54(9) ?
OW1 Co1 OW2 . . 88.46(9) yes
OW3 Co1 OW2 2_667 . 89.29(9) ?
OW3 Co1 OW2 . . 90.71(9) yes
OW1 Co1 OW2 2_667 2_667 88.46(9) ?
OW1 Co1 OW2 . 2_667 91.54(9) ?
OW3 Co1 OW2 2_667 2_667 90.71(9) ?
OW3 Co1 OW2 . 2_667 89.29(9) ?
OW2 Co1 OW2 . 2_667 180.0 ?

loop_
_geom_bond_atom_site_label_1
_geom_bond_atom_site_label_2
_geom_bond_site_symmetry_2
_geom_bond_distance
_geom_bond_publ_flag
C1 C2 . 1.386(3) ?
C1 C6 . 1.394(4) ?
C1 S1 . 1.764(3) ?
C2 C3 . 1.391(4) ?
C2 H2 . 0.930 ?
C3 C4 . 1.394(4) ?
C3 C7 . 1.485(3) ?
C4 O6 . 1.349(3) yes
C4 C5 . 1.395(4) ?
C5 C6 . 1.378(4) ?
C5 H5 . 0.930 ?
C6 H6 . 0.930 ?
C7 O5 . 1.226(3) yes
C7 O4 . 1.301(3) yes
O1 S1 . 1.459(2) yes
O2 S1 . 1.459(2) yes
O3 S1 . 1.439(2) yes
O4 H4 . 0.820 ?
O6 H6A . 0.820 ?
OW1 Co1 . 2.051(2) yes
OW1 H1A . 0.898(18) ?
OW1 H1B . 0.872(18) ?
OW2 Co1 . 2.113(2) yes
OW2 H2A . 0.892(18) ?
OW2 H2B . 0.885(18) ?
OW3 Co1 . 2.085(2) yes
OW3 H3A . 0.909(18) ?
OW3 H3B . 0.916(18) ?
OW4 H4A . 0.893(18) ?
OW4 H4B . 0.903(18) ?
OW5 H5A . 0.868(18) ?
OW5 H5B . 0.879(18) ?
Co1 OW1 2_667 2.051(2) ?
Co1 OW3 2_667 2.085(2) ?
Co1 OW2 2_667 2.113(2) ?

loop_
_geom_hbond_atom_site_label_D
_geom_hbond_atom_site_label_H
_geom_hbond_atom_site_label_A
_geom_hbond_site_symmetry_A
_geom_hbond_distance_DH
_geom_hbond_distance_HA
_geom_hbond_distance_DA
_geom_hbond_angle_DHA
OW1 H1A OW4 1_556 0.898(18) 2.002(19) 2.823(3) 151(3)
OW1 H1B OW5 2_666 0.872(18) 1.917(19) 2.780(3) 170(3)
OW2 H2B O5 2_667 0.885(18) 2.114(19) 2.941(3) 155(3)
OW2 H2A OW5 1_656 0.892(18) 1.871(19) 2.759(3) 173(3)
OW3 H3A OW4 1_566 0.909(18) 1.873(19) 2.776(3) 172(3)
OW3 H3B O3 2_666 0.916(18) 1.978(19) 2.886(3) 171(3)
OW4 H4A O3 . 0.893(18) 1.992(19) 2.847(3) 160(3)
OW4 H4B O1 1_655 0.903(18) 1.961(19) 2.862(3) 174(3)
OW5 H5A O2 1_565 0.868(18) 1.911(19) 2.735(3) 158(3)
OW5 H5B O1 . 0.879(18) 1.961(19) 2.791(3) 157(3)
O4 H4 O2 2_556 0.82 1.88 2.652(3) 156
O6 H6A O5 . 0.82 1.91 2.633(3) 146

loop_
_geom_torsion_atom_site_label_1
_geom_torsion_atom_site_label_2
_geom_torsion_atom_site_label_3
_geom_torsion_atom_site_label_4
_geom_torsion
C6 C1 C2 C3 0.3(4)
S1 C1 C2 C3 -177.55(18)
C1 C2 C3 C4 0.9(4)
C1 C2 C3 C7 179.7(2)
C2 C3 C4 O6 177.5(2)
C7 C3 C4 O6 -1.3(4)
C2 C3 C4 C5 -1.9(4)
C7 C3 C4 C5 179.3(2)
O6 C4 C5 C6 -177.8(2)
C3 C4 C5 C6 1.7(4)
C4 C5 C6 C1 -0.4(4)
C2 C1 C6 C5 -0.6(4)
S1 C1 C6 C5 177.3(2)
C2 C3 C7 O5 -179.8(3)
C4 C3 C7 O5 -1.0(4)
C2 C3 C7 O4 0.4(3)
C4 C3 C7 O4 179.2(2)
C2 C1 S1 O3 -169.6(2)
C6 C1 S1 O3 12.6(3)
C2 C1 S1 O1 68.5(2)
C6 C1 S1 O1 -109.4(2)
C2 C1 S1 O2 -48.7(2)
C6 C1 S1 O2 133.4(2)
